data_4131211
loop_
_publ_author_name
'Sato, Hiroki'
'Bender, Matthias'
'Chen, Weijie'
'Krische, Michael J.'

_publ_section_title
;
 Diols, \a-Ketols, and Diones as 2<sub>2\p</sub> Components in [2+2+2]
 Cycloadditions of 1,6-Diynes via Ruthenium(0)-Catalyzed Transfer
 Hydrogenation.
;
_journal_issue 50
_journal_name_full 'Journal of the American Chemical Society'
_journal_page_first 16244
_journal_page_last 16247
_journal_paper_doi 10.1021/jacs.6b11746
_journal_volume 138
_journal_year 2016
_chemical_formula_moiety 'C26 H24 P2, C26 H24 O5, C O, Ru'
_chemical_formula_sum 'C53 H48 O6 P2 Ru'
_chemical_formula_weight 943.92
_space_group_crystal_system monoclinic
_space_group_IT_number 15
_space_group_name_Hall '-I 2ya'
_space_group_name_H-M_alt 'I 1 2/a 1'
_atom_sites_solution_hydrogens geom
_audit_creation_method SHELXL-2014/7
_cell_angle_alpha 90
_cell_angle_beta 100.702(3)
_cell_angle_gamma 90
_cell_formula_units_Z 8
_cell_length_a 23.8752(8)
_cell_length_b 12.5466(4)
_cell_length_c 29.7667(10)
_cell_measurement_reflns_used 7577
_cell_measurement_temperature 100(2)
_cell_measurement_theta_max 74.0
_cell_measurement_theta_min 3.98
_cell_volume 8761.6(5)
_computing_cell_refinement 'CrysAlisPro V 1.171.37.31, Agilent Technologies'
_computing_data_collection 'CrysAlisPro V 1.171.37.31, Agilent Technologies'
_computing_data_reduction 'CrysAlisPro V 1.171.37.31, Agilent Technologies'
_computing_molecular_graphics 'XP SHELXTL/PC, Siemens Analytical'
_computing_publication_material 'Shelxl-2014/7, Sheldrick, G. M.'
_computing_structure_refinement 'Shelxl-2014/7, Sheldrick, G. M.'
_computing_structure_solution
;

SHELXT. Sheldrick, G. M. (2015). Acta Cryst. A71, 3-8. 
;
_diffrn_ambient_temperature 100(2)
_diffrn_measured_fraction_theta_full 0.992
_diffrn_measured_fraction_theta_max 0.952
_diffrn_measurement_device_type 'Agilent SuperNova with AtlasS2 CCD'
_diffrn_measurement_method \w-scans
_diffrn_radiation_type CuK\a
_diffrn_radiation_wavelength 1.54184
_diffrn_reflns_av_R_equivalents 0.0460
_diffrn_reflns_av_unetI/netI 0.0453
_diffrn_reflns_Laue_measured_fraction_full 0.992
_diffrn_reflns_Laue_measured_fraction_max 0.952
_diffrn_reflns_limit_h_max 29
_diffrn_reflns_limit_h_min -19
_diffrn_reflns_limit_k_max 15
_diffrn_reflns_limit_k_min -14
_diffrn_reflns_limit_l_max 35
_diffrn_reflns_limit_l_min -36
_diffrn_reflns_number 14056
_diffrn_reflns_point_group_measured_fraction_full 0.992
_diffrn_reflns_point_group_measured_fraction_max 0.952
_diffrn_reflns_theta_full 67.684
_diffrn_reflns_theta_max 73.971
_diffrn_reflns_theta_min 3.768
_diffrn_source 'sealed microfocus tube'
_exptl_absorpt_coefficient_mu 4.007
_exptl_absorpt_correction_T_max 0.948
_exptl_absorpt_correction_T_min 0.437
_exptl_absorpt_correction_type gaussian
_exptl_absorpt_process_details
;
CrysAlisPro 1.171.38.43f (Rigaku Oxford Diffraction, 2015)
Numerical absorption correction based on gaussian integration over 
a multifaceted crystal model
;
_exptl_crystal_colour yellow
_exptl_crystal_density_diffrn 1.431
_exptl_crystal_description prism
_exptl_crystal_F_000 3904
_exptl_crystal_size_max 0.330
_exptl_crystal_size_mid 0.140
_exptl_crystal_size_min 0.100
_refine_diff_density_max 1.139
_refine_diff_density_min -1.474
_refine_diff_density_rms 0.128
_refine_ls_extinction_method none
_refine_ls_goodness_of_fit_ref 1.023
_refine_ls_hydrogen_treatment constr
_refine_ls_matrix_type full
_refine_ls_number_parameters 561
_refine_ls_number_reflns 8463
_refine_ls_number_restraints 0
_refine_ls_restrained_S_all 1.023
_refine_ls_R_factor_all 0.0489
_refine_ls_R_factor_gt 0.0478
_refine_ls_shift/su_max 0.001
_refine_ls_shift/su_mean 0.000
_refine_ls_structure_factor_coef Fsqd
_refine_ls_weighting_details 'w=1/[\s^2^(Fo^2^)+(0.1042P)^2^+3.3490P] where P=(Fo^2^+2Fc^2^)/3'
_refine_ls_weighting_scheme calc
_refine_ls_wR_factor_gt 0.1318
_refine_ls_wR_factor_ref 0.1340
_reflns_Friedel_coverage 0.000
_reflns_number_gt 8103
_reflns_number_total 8463
_reflns_threshold_expression 'I > 2\s(I)'
_cod_data_source_file ja6b11746_si_002.cif
_cod_data_source_block shelx
_cod_original_sg_symbol_H-M 'I 2/a'
_cod_database_code 4131211
_shelx_shelxl_version_number 2014/7
_shelx_space_group_comment
;
The symmetry employed for this shelxl refinement is uniquely defined
by the following loop, which should always be used as a source of
symmetry information in preference to the above space-group names.
They are only intended as comments.
;
_shelx_estimated_absorpt_t_min 0.351
_shelx_estimated_absorpt_t_max 0.690

loop_
_space_group_symop_operation_xyz
'x, y, z'
'-x+1/2, y, -z'
'x+1/2, y+1/2, z+1/2'
'-x+1, y+1/2, -z+1/2'
'-x, -y, -z'
'x-1/2, -y, z'
'-x+1/2, -y+1/2, -z+1/2'
'x, -y+1/2, z+1/2'

loop_
_atom_site_label
_atom_site_type_symbol
_atom_site_fract_x
_atom_site_fract_y
_atom_site_fract_z
_atom_site_U_iso_or_equiv
_atom_site_adp_type
_atom_site_occupancy
_atom_site_site_symmetry_order
_atom_site_calc_flag
_atom_site_refinement_flags_posn
_atom_site_refinement_flags_adp
C1 C 0.48088(10) 0.14017(18) 0.31682(8) 0.0138(4) Uani 1 1 d . .
C2 C 0.42622(11) 0.19814(17) 0.30038(9) 0.0136(5) Uani 1 1 d . .
C3 C 0.39396(11) 0.19320(16) 0.33665(9) 0.0135(5) Uani 1 1 d . .
C4 C 0.33258(11) 0.19849(18) 0.34207(9) 0.0167(5) Uani 1 1 d . .
H4A H 0.3091 0.1459 0.3221 0.020 Uiso 1 1 calc R U
H4B H 0.3166 0.2706 0.3348 0.020 Uiso 1 1 calc R U
C5 C 0.33525(10) 0.1710(2) 0.39380(9) 0.0155(5) Uani 1 1 d . .
C6 C 0.39502(10) 0.1209(2) 0.41170(8) 0.0160(5) Uani 1 1 d . .
H6A H 0.4122 0.1503 0.4420 0.019 Uiso 1 1 calc R U
H6B H 0.3924 0.0424 0.4141 0.019 Uiso 1 1 calc R U
C7 C 0.42920(9) 0.15192(17) 0.37612(8) 0.0121(4) Uani 1 1 d . .
C8 C 0.48497(10) 0.12918(18) 0.36724(8) 0.0137(4) Uani 1 1 d . .
C9 C 0.40456(11) 0.21695(19) 0.25124(8) 0.0146(4) Uani 1 1 d . .
C10 C 0.34852(12) 0.18852(18) 0.23099(9) 0.0179(5) Uani 1 1 d . .
H10 H 0.3241 0.1576 0.2493 0.021 Uiso 1 1 calc R U
C11 C 0.32826(12) 0.2052(2) 0.18445(10) 0.0205(5) Uani 1 1 d . .
H11 H 0.2904 0.1849 0.1713 0.025 Uiso 1 1 calc R U
C12 C 0.36301(12) 0.2511(2) 0.15731(9) 0.0222(5) Uani 1 1 d . .
H12 H 0.3490 0.2635 0.1257 0.027 Uiso 1 1 calc R U
C13 C 0.41902(12) 0.2790(2) 0.17693(9) 0.0197(5) Uani 1 1 d . .
H13 H 0.4431 0.3106 0.1586 0.024 Uiso 1 1 calc R U
C14 C 0.43956(11) 0.26076(19) 0.22314(8) 0.0171(5) Uani 1 1 d . .
H14 H 0.4779 0.2783 0.2358 0.021 Uiso 1 1 calc R U
C15 C 0.28765(11) 0.0927(2) 0.39993(8) 0.0169(5) Uani 1 1 d . .
C16 C 0.25017(13) -0.0819(2) 0.38511(10) 0.0256(6) Uani 1 1 d . .
H16A H 0.2116 -0.0582 0.3703 0.031 Uiso 1 1 calc R U
H16B H 0.2502 -0.0942 0.4180 0.031 Uiso 1 1 calc R U
C17 C 0.26599(14) -0.1825(2) 0.36307(11) 0.0260(6) Uani 1 1 d . .
H17A H 0.2677 -0.1684 0.3310 0.039 Uiso 1 1 calc R U
H17B H 0.2373 -0.2375 0.3648 0.039 Uiso 1 1 calc R U
H17C H 0.3033 -0.2073 0.3791 0.039 Uiso 1 1 calc R U
C18 C 0.32393(11) 0.2691(2) 0.42137(9) 0.0175(5) Uani 1 1 d . .
C19 C 0.33610(13) 0.3376(3) 0.49816(10) 0.0272(6) Uani 1 1 d . .
H19A H 0.3051 0.3125 0.5135 0.033 Uiso 1 1 calc R U
H19B H 0.3242 0.4056 0.4824 0.033 Uiso 1 1 calc R U
C20 C 0.38986(14) 0.3532(3) 0.53260(10) 0.0338(7) Uani 1 1 d . .
H20A H 0.4027 0.2845 0.5464 0.051 Uiso 1 1 calc R U
H20B H 0.3826 0.4024 0.5564 0.051 Uiso 1 1 calc R U
H20C H 0.4194 0.3830 0.5174 0.051 Uiso 1 1 calc R U
C21 C 0.53116(10) 0.07688(17) 0.39958(8) 0.0141(4) Uani 1 1 d . .
C22 C 0.53161(11) 0.0804(2) 0.44678(9) 0.0185(5) Uani 1 1 d . .
H22 H 0.5021 0.1171 0.4577 0.022 Uiso 1 1 calc R U
C23 C 0.57480(12) 0.0307(2) 0.47795(9) 0.0220(5) Uani 1 1 d . .
H23 H 0.5740 0.0332 0.5097 0.026 Uiso 1 1 calc R U
C24 C 0.61877(12) -0.0221(2) 0.46267(10) 0.0249(6) Uani 1 1 d . .
H24 H 0.6483 -0.0556 0.4838 0.030 Uiso 1 1 calc R U
C25 C 0.61894(11) -0.0254(2) 0.41585(10) 0.0234(5) Uani 1 1 d . .
H25 H 0.6490 -0.0613 0.4051 0.028 Uiso 1 1 calc R U
C26 C 0.57588(11) 0.02317(19) 0.38448(9) 0.0178(5) Uani 1 1 d . .
H26 H 0.5768 0.0199 0.3527 0.021 Uiso 1 1 calc R U
C27 C 0.42116(10) 0.56761(19) 0.38764(8) 0.0165(5) Uani 1 1 d . .
C28 C 0.39598(11) 0.5355(2) 0.42405(9) 0.0185(5) Uani 1 1 d . .
H28 H 0.3827 0.4644 0.4251 0.022 Uiso 1 1 calc R U
C29 C 0.39004(12) 0.6060(2) 0.45896(9) 0.0236(5) Uani 1 1 d . .
H29 H 0.3722 0.5833 0.4833 0.028 Uiso 1 1 calc R U
C30 C 0.41025(13) 0.7095(2) 0.45802(10) 0.0246(6) Uani 1 1 d . .
H30 H 0.4064 0.7579 0.4818 0.029 Uiso 1 1 calc R U
C31 C 0.43600(13) 0.7422(2) 0.42241(10) 0.0253(6) Uani 1 1 d . .
H31 H 0.4500 0.8130 0.4220 0.030 Uiso 1 1 calc R U
C32 C 0.44163(11) 0.6722(2) 0.38704(9) 0.0199(5) Uani 1 1 d . .
H32 H 0.4593 0.6954 0.3627 0.024 Uiso 1 1 calc R U
C33 C 0.35313(10) 0.48701(18) 0.30529(8) 0.0153(5) Uani 1 1 d . .
C34 C 0.34489(11) 0.45129(19) 0.25998(8) 0.0172(5) Uani 1 1 d . .
H34 H 0.3754 0.4178 0.2490 0.021 Uiso 1 1 calc R U
C35 C 0.29252(11) 0.4642(2) 0.23084(9) 0.0202(5) Uani 1 1 d . .
H35 H 0.2874 0.4389 0.2003 0.024 Uiso 1 1 calc R U
C36 C 0.24765(11) 0.51409(19) 0.24631(9) 0.0198(5) Uani 1 1 d . .
H36 H 0.2122 0.5241 0.2262 0.024 Uiso 1 1 calc R U
C37 C 0.25510(11) 0.5493(2) 0.29146(9) 0.0204(5) Uani 1 1 d . .
H37 H 0.2245 0.5828 0.3023 0.024 Uiso 1 1 calc R U
C38 C 0.30736(11) 0.5355(2) 0.32086(9) 0.0186(5) Uani 1 1 d . .
H38 H 0.3120 0.5590 0.3517 0.022 Uiso 1 1 calc R U
C39 C 0.46988(10) 0.54159(19) 0.30704(8) 0.0154(5) Uani 1 1 d . .
H39A H 0.4649 0.5101 0.2761 0.019 Uiso 1 1 calc R U
H39B H 0.4597 0.6181 0.3040 0.019 Uiso 1 1 calc R U
C40 C 0.53185(10) 0.52871(18) 0.33192(8) 0.0141(4) Uani 1 1 d . .
H40A H 0.5377 0.5668 0.3616 0.017 Uiso 1 1 calc R U
H40B H 0.5581 0.5594 0.3132 0.017 Uiso 1 1 calc R U
C41 C 0.61316(10) 0.38228(18) 0.38366(8) 0.0149(4) Uani 1 1 d . .
C42 C 0.62323(11) 0.30372(18) 0.41712(9) 0.0167(5) Uani 1 1 d . .
H42 H 0.5938 0.2550 0.4204 0.020 Uiso 1 1 calc R U
C43 C 0.67653(13) 0.2959(2) 0.44609(10) 0.0219(6) Uani 1 1 d . .
H43 H 0.6833 0.2415 0.4686 0.026 Uiso 1 1 calc R U
C44 C 0.71932(11) 0.3679(2) 0.44171(9) 0.0220(5) Uani 1 1 d . .
H44 H 0.7556 0.3622 0.4611 0.026 Uiso 1 1 calc R U
C45 C 0.70927(11) 0.4484(2) 0.40906(9) 0.0211(5) Uani 1 1 d . .
H45 H 0.7382 0.4989 0.4067 0.025 Uiso 1 1 calc R U
C46 C 0.65673(11) 0.4547(2) 0.37987(9) 0.0182(5) Uani 1 1 d . .
H46 H 0.6503 0.5086 0.3571 0.022 Uiso 1 1 calc R U
C47 C 0.57621(10) 0.34841(18) 0.29082(8) 0.0140(4) Uani 1 1 d . .
C48 C 0.61076(11) 0.25858(19) 0.29308(9) 0.0170(5) Uani 1 1 d . .
H48 H 0.6168 0.2155 0.3198 0.020 Uiso 1 1 calc R U
C49 C 0.63646(11) 0.2315(2) 0.25646(9) 0.0197(5) Uani 1 1 d . .
H49 H 0.6610 0.1714 0.2586 0.024 Uiso 1 1 calc R U
C50 C 0.62635(12) 0.2922(2) 0.21673(10) 0.0223(5) Uani 1 1 d . .
H50 H 0.6435 0.2730 0.1915 0.027 Uiso 1 1 calc R U
C51 C 0.59101(12) 0.3813(2) 0.21388(9) 0.0213(5) Uani 1 1 d . .
H51 H 0.5840 0.4227 0.1867 0.026 Uiso 1 1 calc R U
C52 C 0.56606(11) 0.4097(2) 0.25083(9) 0.0181(5) Uani 1 1 d . .
H52 H 0.5421 0.4706 0.2489 0.022 Uiso 1 1 calc R U
C53 C 0.48534(10) 0.34799(18) 0.42138(9) 0.0172(5) Uani 1 1 d . .
O1 O 0.51576(8) 0.11087(13) 0.29319(6) 0.0168(3) Uani 1 1 d . .
O2 O 0.25047(9) 0.11294(17) 0.42078(8) 0.0314(5) Uani 1 1 d . .
O3 O 0.29272(8) -0.00079(14) 0.37947(7) 0.0214(4) Uani 1 1 d . .
O4 O 0.29517(9) 0.34393(16) 0.40535(7) 0.0257(4) Uani 1 1 d . .
O5 O 0.34776(8) 0.25846(15) 0.46540(6) 0.0227(4) Uani 1 1 d . .
O6 O 0.49729(9) 0.36884(16) 0.45971(6) 0.0255(4) Uani 1 1 d . .
P1 P 0.42412(2) 0.47277(4) 0.34095(2) 0.01255(14) Uani 1 1 d . .
P2 P 0.54667(2) 0.38572(4) 0.34145(2) 0.01168(14) Uani 1 1 d . .
Ru1 Ru 0.46523(2) 0.30575(2) 0.36023(2) 0.01028(10) Uani 1 1 d . .

loop_
_atom_site_aniso_label
_atom_site_aniso_U_11
_atom_site_aniso_U_22
_atom_site_aniso_U_33
_atom_site_aniso_U_23
_atom_site_aniso_U_13
_atom_site_aniso_U_12
C1 0.0184(11) 0.0067(10) 0.0149(11) -0.0009(8) -0.0001(9) -0.0029(8)
C2 0.0159(11) 0.0107(12) 0.0128(12) -0.0010(8) -0.0007(9) -0.0028(8)
C3 0.0146(12) 0.0088(12) 0.0157(12) -0.0022(8) -0.0005(10) -0.0029(7)
C4 0.0155(12) 0.0161(13) 0.0177(12) 0.0024(8) 0.0008(10) -0.0004(8)
C5 0.0142(11) 0.0138(10) 0.0175(12) 0.0005(9) 0.0001(9) -0.0009(9)
C6 0.0156(11) 0.0166(12) 0.0147(11) 0.0028(9) -0.0001(9) 0.0003(9)
C7 0.0118(10) 0.0059(10) 0.0167(11) 0.0014(8) -0.0022(9) -0.0024(8)
C8 0.0170(11) 0.0061(10) 0.0163(11) -0.0016(8) -0.0009(9) -0.0008(8)
C9 0.0213(12) 0.0065(9) 0.0143(11) -0.0001(9) -0.0007(9) 0.0025(9)
C10 0.0213(13) 0.0125(12) 0.0180(13) -0.0005(9) -0.0012(10) -0.0004(8)
C11 0.0212(13) 0.0179(12) 0.0188(13) -0.0032(9) -0.0058(10) 0.0031(9)
C12 0.0344(14) 0.0166(11) 0.0127(11) -0.0006(9) -0.0030(10) 0.0076(10)
C13 0.0324(14) 0.0131(11) 0.0138(12) 0.0022(9) 0.0048(10) 0.0039(10)
C14 0.0220(12) 0.0115(11) 0.0166(12) -0.0016(9) 0.0005(9) 0.0017(9)
C15 0.0175(11) 0.0170(12) 0.0149(11) -0.0005(9) -0.0003(9) -0.0038(9)
C16 0.0297(14) 0.0195(13) 0.0297(14) -0.0048(11) 0.0112(12) -0.0108(11)
C17 0.0345(16) 0.0162(13) 0.0291(16) -0.0010(11) 0.0104(13) -0.0064(11)
C18 0.0166(11) 0.0173(13) 0.0173(12) 0.0006(10) -0.0002(9) -0.0028(9)
C19 0.0285(14) 0.0285(15) 0.0238(14) -0.0079(12) 0.0031(11) 0.0036(12)
C20 0.0395(17) 0.0396(18) 0.0205(14) -0.0124(12) 0.0007(13) 0.0001(13)
C21 0.0157(11) 0.0068(10) 0.0179(11) 0.0008(8) -0.0015(9) -0.0012(8)
C22 0.0192(12) 0.0144(12) 0.0202(12) 0.0023(9) -0.0008(10) 0.0012(9)
C23 0.0275(13) 0.0173(12) 0.0178(12) 0.0025(9) -0.0051(10) 0.0001(10)
C24 0.0230(13) 0.0180(13) 0.0298(14) 0.0059(11) -0.0053(11) 0.0030(10)
C25 0.0194(12) 0.0155(12) 0.0334(15) 0.0016(10) 0.0002(11) 0.0042(9)
C26 0.0194(12) 0.0125(11) 0.0196(12) -0.0002(9) -0.0012(10) -0.0006(9)
C27 0.0172(11) 0.0139(11) 0.0155(11) -0.0024(9) -0.0047(9) 0.0043(9)
C28 0.0202(11) 0.0153(12) 0.0183(12) -0.0026(9) -0.0007(9) 0.0026(9)
C29 0.0268(13) 0.0246(13) 0.0189(12) -0.0036(10) 0.0028(10) 0.0026(10)
C30 0.0304(14) 0.0202(12) 0.0199(13) -0.0082(10) -0.0037(11) 0.0069(10)
C31 0.0333(14) 0.0124(12) 0.0278(14) -0.0057(10) -0.0007(11) 0.0001(10)
C32 0.0238(12) 0.0129(11) 0.0215(13) -0.0026(10) 0.0006(10) 0.0020(10)
C33 0.0195(11) 0.0077(10) 0.0174(11) 0.0022(9) 0.0003(9) -0.0003(8)
C34 0.0205(11) 0.0110(11) 0.0182(12) -0.0014(9) -0.0016(9) 0.0026(9)
C35 0.0257(13) 0.0144(12) 0.0169(12) -0.0026(9) -0.0057(10) -0.0009(9)
C36 0.0184(11) 0.0142(11) 0.0228(13) 0.0032(9) -0.0063(10) -0.0018(9)
C37 0.0171(11) 0.0187(12) 0.0242(13) 0.0002(10) 0.0008(10) 0.0025(9)
C38 0.0215(12) 0.0168(12) 0.0162(11) 0.0022(9) -0.0003(9) 0.0021(9)
C39 0.0186(11) 0.0106(11) 0.0167(11) 0.0020(9) 0.0021(9) 0.0020(9)
C40 0.0173(11) 0.0090(10) 0.0149(11) -0.0003(8) 0.0001(9) 0.0002(8)
C41 0.0182(11) 0.0119(11) 0.0135(11) -0.0027(9) 0.0004(9) 0.0008(9)
C42 0.0170(12) 0.0163(13) 0.0153(12) -0.0002(8) -0.0007(10) -0.0012(8)
C43 0.0229(14) 0.0251(14) 0.0163(13) 0.0041(10) 0.0004(11) 0.0021(10)
C44 0.0156(11) 0.0333(14) 0.0142(11) -0.0030(10) -0.0048(9) -0.0019(10)
C45 0.0190(12) 0.0228(13) 0.0201(12) -0.0055(10) 0.0003(10) -0.0064(10)
C46 0.0197(12) 0.0158(11) 0.0180(12) -0.0004(9) 0.0007(9) -0.0035(9)
C47 0.0158(11) 0.0128(11) 0.0123(11) -0.0020(8) -0.0005(8) -0.0045(9)
C48 0.0201(11) 0.0102(11) 0.0179(12) -0.0016(9) -0.0037(9) -0.0020(9)
C49 0.0189(11) 0.0134(12) 0.0269(13) -0.0050(10) 0.0042(10) -0.0013(9)
C50 0.0226(13) 0.0211(12) 0.0234(14) -0.0078(10) 0.0052(11) -0.0055(10)
C51 0.0255(13) 0.0217(13) 0.0169(12) 0.0020(10) 0.0040(10) -0.0032(10)
C52 0.0206(11) 0.0137(11) 0.0193(12) -0.0002(9) 0.0017(9) -0.0006(9)
C53 0.0165(11) 0.0113(11) 0.0225(13) -0.0002(9) 0.0004(9) 0.0023(8)
O1 0.0204(9) 0.0141(8) 0.0158(8) -0.0036(7) 0.0031(7) -0.0007(6)
O2 0.0282(10) 0.0277(11) 0.0429(12) -0.0131(9) 0.0188(9) -0.0104(8)
O3 0.0233(9) 0.0146(8) 0.0277(10) -0.0018(7) 0.0084(8) -0.0062(7)
O4 0.0279(10) 0.0216(10) 0.0248(10) -0.0012(8) -0.0019(8) 0.0066(8)
O5 0.0293(10) 0.0199(9) 0.0167(9) -0.0025(7) -0.0020(7) 0.0053(7)
O6 0.0293(10) 0.0323(10) 0.0114(9) -0.0046(7) -0.0052(7) 0.0066(8)
P1 0.0150(3) 0.0086(3) 0.0127(3) 0.0002(2) -0.0009(2) 0.0014(2)
P2 0.0138(3) 0.0081(3) 0.0119(3) 0.0003(2) -0.0009(2) -0.00060(19)
Ru1 0.01282(14) 0.00719(14) 0.00945(14) -0.00012(5) -0.00151(9) -0.00012(5)

loop_
_atom_type_symbol
_atom_type_description
_atom_type_scat_dispersion_real
_atom_type_scat_dispersion_imag
_atom_type_scat_source
C C 0.0181 0.0091 'International Tables Vol C Tables 4.2.6.8 and 6.1.1.4'
H H 0.0000 0.0000 'International Tables Vol C Tables 4.2.6.8 and 6.1.1.4'
O O 0.0492 0.0322 'International Tables Vol C Tables 4.2.6.8 and 6.1.1.4'
P P 0.2955 0.4335 'International Tables Vol C Tables 4.2.6.8 and 6.1.1.4'
Ru Ru 0.0552 3.2960 'International Tables Vol C Tables 4.2.6.8 and 6.1.1.4'

loop_
_geom_angle_atom_site_label_1
_geom_angle_atom_site_label_2
_geom_angle_atom_site_label_3
_geom_angle
O1 C1 C8 128.1(2)
O1 C1 C2 126.5(2)
C8 C1 C2 105.3(2)
O1 C1 Ru1 135.75(16)
C8 C1 Ru1 63.07(12)
C2 C1 Ru1 64.00(12)
C3 C2 C9 127.7(2)
C3 C2 C1 106.8(2)
C9 C2 C1 121.7(2)
C3 C2 Ru1 68.83(13)
C9 C2 Ru1 133.87(16)
C1 C2 Ru1 80.10(13)
C7 C3 C2 108.7(2)
C7 C3 C4 111.7(2)
C2 C3 C4 138.2(2)
C7 C3 Ru1 70.55(13)
C2 C3 Ru1 74.01(14)
C4 C3 Ru1 129.92(16)
C3 C4 C5 103.5(2)
C3 C4 H4A 111.1
C5 C4 H4A 111.1
C3 C4 H4B 111.1
C5 C4 H4B 111.1
H4A C4 H4B 109.0
C18 C5 C15 104.0(2)
C18 C5 C6 112.5(2)
C15 C5 C6 110.6(2)
C18 C5 C4 111.7(2)
C15 C5 C4 111.2(2)
C6 C5 C4 106.97(19)
C7 C6 C5 103.71(19)
C7 C6 H6A 111.0
C5 C6 H6A 111.0
C7 C6 H6B 111.0
C5 C6 H6B 111.0
H6A C6 H6B 109.0
C3 C7 C8 110.5(2)
C3 C7 C6 111.3(2)
C8 C7 C6 136.3(2)
C3 C7 Ru1 72.26(13)
C8 C7 Ru1 73.81(13)
C6 C7 Ru1 131.58(16)
C7 C8 C21 125.1(2)
C7 C8 C1 106.1(2)
C21 C8 C1 126.8(2)
C7 C8 Ru1 68.78(12)
C21 C8 Ru1 127.73(16)
C1 C8 Ru1 80.99(13)
C14 C9 C10 118.0(2)
C14 C9 C2 121.1(2)
C10 C9 C2 120.9(2)
C11 C10 C9 120.9(3)
C11 C10 H10 119.6
C9 C10 H10 119.6
C12 C11 C10 120.4(3)
C12 C11 H11 119.8
C10 C11 H11 119.8
C11 C12 C13 119.3(2)
C11 C12 H12 120.4
C13 C12 H12 120.4
C14 C13 C12 120.3(2)
C14 C13 H13 119.8
C12 C13 H13 119.8
C13 C14 C9 121.0(2)
C13 C14 H14 119.5
C9 C14 H14 119.5
O2 C15 O3 124.0(2)
O2 C15 C5 124.1(2)
O3 C15 C5 112.0(2)
O3 C16 C17 107.3(2)
O3 C16 H16A 110.3
C17 C16 H16A 110.3
O3 C16 H16B 110.3
C17 C16 H16B 110.3
H16A C16 H16B 108.5
C16 C17 H17A 109.5
C16 C17 H17B 109.5
H17A C17 H17B 109.5
C16 C17 H17C 109.5
H17A C17 H17C 109.5
H17B C17 H17C 109.5
O4 C18 O5 124.9(2)
O4 C18 C5 123.9(2)
O5 C18 C5 111.1(2)
O5 C19 C20 107.6(2)
O5 C19 H19A 110.2
C20 C19 H19A 110.2
O5 C19 H19B 110.2
C20 C19 H19B 110.2
H19A C19 H19B 108.5
C19 C20 H20A 109.5
C19 C20 H20B 109.5
H20A C20 H20B 109.5
C19 C20 H20C 109.5
H20A C20 H20C 109.5
H20B C20 H20C 109.5
C22 C21 C26 118.0(2)
C22 C21 C8 120.3(2)
C26 C21 C8 121.6(2)
C23 C22 C21 121.2(2)
C23 C22 H22 119.4
C21 C22 H22 119.4
C24 C23 C22 120.3(3)
C24 C23 H23 119.8
C22 C23 H23 119.8
C23 C24 C25 118.9(2)
C23 C24 H24 120.5
C25 C24 H24 120.5
C26 C25 C24 121.2(2)
C26 C25 H25 119.4
C24 C25 H25 119.4
C25 C26 C21 120.3(2)
C25 C26 H26 119.8
C21 C26 H26 119.8
C28 C27 C32 118.8(2)
C28 C27 P1 118.90(19)
C32 C27 P1 122.2(2)
C29 C28 C27 121.1(2)
C29 C28 H28 119.5
C27 C28 H28 119.5
C30 C29 C28 119.7(3)
C30 C29 H29 120.1
C28 C29 H29 120.1
C31 C30 C29 119.9(3)
C31 C30 H30 120.0
C29 C30 H30 120.0
C30 C31 C32 120.7(3)
C30 C31 H31 119.6
C32 C31 H31 119.6
C31 C32 C27 119.8(3)
C31 C32 H32 120.1
C27 C32 H32 120.1
C34 C33 C38 118.6(2)
C34 C33 P1 118.42(18)
C38 C33 P1 122.96(19)
C35 C34 C33 120.8(2)
C35 C34 H34 119.6
C33 C34 H34 119.6
C36 C35 C34 120.3(2)
C36 C35 H35 119.9
C34 C35 H35 119.9
C35 C36 C37 119.6(2)
C35 C36 H36 120.2
C37 C36 H36 120.2
C36 C37 C38 120.3(2)
C36 C37 H37 119.9
C38 C37 H37 119.9
C37 C38 C33 120.5(2)
C37 C38 H38 119.7
C33 C38 H38 119.7
C40 C39 P1 107.70(16)
C40 C39 H39A 110.2
P1 C39 H39A 110.2
C40 C39 H39B 110.2
P1 C39 H39B 110.2
H39A C39 H39B 108.5
C39 C40 P2 108.50(16)
C39 C40 H40A 110.0
P2 C40 H40A 110.0
C39 C40 H40B 110.0
P2 C40 H40B 110.0
H40A C40 H40B 108.4
C42 C41 C46 119.0(2)
C42 C41 P2 121.36(19)
C46 C41 P2 119.41(19)
C41 C42 C43 120.5(2)
C41 C42 H42 119.8
C43 C42 H42 119.8
C44 C43 C42 119.8(2)
C44 C43 H43 120.1
C42 C43 H43 120.1
C43 C44 C45 120.2(2)
C43 C44 H44 119.9
C45 C44 H44 119.9
C46 C45 C44 119.8(2)
C46 C45 H45 120.1
C44 C45 H45 120.1
C45 C46 C41 120.7(2)
C45 C46 H46 119.7
C41 C46 H46 119.7
C48 C47 C52 119.6(2)
C48 C47 P2 118.74(18)
C52 C47 P2 121.66(19)
C49 C48 C47 120.3(2)
C49 C48 H48 119.8
C47 C48 H48 119.8
C48 C49 C50 120.1(2)
C48 C49 H49 119.9
C50 C49 H49 119.9
C49 C50 C51 119.9(3)
C49 C50 H50 120.0
C51 C50 H50 120.0
C52 C51 C50 120.0(2)
C52 C51 H51 120.0
C50 C51 H51 120.0
C51 C52 C47 120.0(2)
C51 C52 H52 120.0
C47 C52 H52 120.0
O6 C53 Ru1 176.6(2)
C15 O3 C16 115.6(2)
C18 O5 C19 119.4(2)
C33 P1 C39 102.49(11)
C33 P1 C27 102.31(11)
C39 P1 C27 102.79(11)
C33 P1 Ru1 121.98(8)
C39 P1 Ru1 106.91(8)
C27 P1 Ru1 117.84(8)
C41 P2 C47 98.08(11)
C41 P2 C40 104.23(11)
C47 P2 C40 102.35(11)
C41 P2 Ru1 118.51(8)
C47 P2 Ru1 123.18(7)
C40 P2 Ru1 108.04(8)
C53 Ru1 C7 94.54(10)
C53 Ru1 C3 122.03(10)
C7 Ru1 C3 37.19(9)
C53 Ru1 C8 100.13(9)
C7 Ru1 C8 37.41(8)
C3 Ru1 C8 62.73(8)
C53 Ru1 C2 156.55(10)
C7 Ru1 C2 62.06(8)
C3 Ru1 C2 37.16(9)
C8 Ru1 C2 62.81(8)
C53 Ru1 P1 90.29(7)
C7 Ru1 P1 132.49(6)
C3 Ru1 P1 103.29(6)
C8 Ru1 P1 165.60(6)
C2 Ru1 P1 104.22(6)
C53 Ru1 P2 92.09(8)
C7 Ru1 P2 143.22(6)
C3 Ru1 P2 144.73(7)
C8 Ru1 P2 105.82(6)
C2 Ru1 P2 107.58(7)
P1 Ru1 P2 83.51(2)
C53 Ru1 C1 134.37(9)
C7 Ru1 C1 59.09(8)
C3 Ru1 C1 59.35(8)
C8 Ru1 C1 35.94(8)
C2 Ru1 C1 35.91(8)
P1 Ru1 C1 135.28(6)
P2 Ru1 C1 91.27(6)

loop_
_geom_bond_atom_site_label_1
_geom_bond_atom_site_label_2
_geom_bond_distance
C1 O1 1.241(3)
C1 C8 1.492(3)
C1 C2 1.495(3)
C1 Ru1 2.511(2)
C2 C3 1.440(4)
C2 C9 1.477(3)
C2 Ru1 2.291(2)
C3 C7 1.410(3)
C3 C4 1.505(4)
C3 Ru1 2.222(2)
C4 C5 1.568(3)
C4 H4A 0.9900
C4 H4B 0.9900
C5 C18 1.531(4)
C5 C15 1.538(3)
C5 C6 1.560(3)
C6 C7 1.503(3)
C6 H6A 0.9900
C6 H6B 0.9900
C7 C8 1.434(3)
C7 Ru1 2.200(2)
C8 C21 1.476(3)
C8 Ru1 2.266(2)
C9 C14 1.400(4)
C9 C10 1.408(4)
C10 C11 1.396(4)
C10 H10 0.9500
C11 C12 1.386(4)
C11 H11 0.9500
C12 C13 1.401(4)
C12 H12 0.9500
C13 C14 1.391(4)
C13 H13 0.9500
C14 H14 0.9500
C15 O2 1.201(3)
C15 O3 1.338(3)
C16 O3 1.470(3)
C16 C17 1.503(4)
C16 H16A 0.9900
C16 H16B 0.9900
C17 H17A 0.9800
C17 H17B 0.9800
C17 H17C 0.9800
C18 O4 1.208(3)
C18 O5 1.335(3)
C19 O5 1.454(3)
C19 C20 1.499(4)
C19 H19A 0.9900
C19 H19B 0.9900
C20 H20A 0.9800
C20 H20B 0.9800
C20 H20C 0.9800
C21 C22 1.404(4)
C21 C26 1.405(4)
C22 C23 1.399(3)
C22 H22 0.9500
C23 C24 1.388(4)
C23 H23 0.9500
C24 C25 1.395(4)
C24 H24 0.9500
C25 C26 1.394(4)
C25 H25 0.9500
C26 H26 0.9500
C27 C28 1.393(4)
C27 C32 1.402(4)
C27 P1 1.841(2)
C28 C29 1.391(4)
C28 H28 0.9500
C29 C30 1.388(4)
C29 H29 0.9500
C30 C31 1.383(4)
C30 H30 0.9500
C31 C32 1.396(4)
C31 H31 0.9500
C32 H32 0.9500
C33 C34 1.400(3)
C33 C38 1.402(4)
C33 P1 1.834(3)
C34 C35 1.393(3)
C34 H34 0.9500
C35 C36 1.391(4)
C35 H35 0.9500
C36 C37 1.394(4)
C36 H36 0.9500
C37 C38 1.395(3)
C37 H37 0.9500
C38 H38 0.9500
C39 C40 1.535(3)
C39 P1 1.835(2)
C39 H39A 0.9900
C39 H39B 0.9900
C40 P2 1.840(2)
C40 H40A 0.9900
C40 H40B 0.9900
C41 C42 1.390(3)
C41 C46 1.401(3)
C41 P2 1.833(3)
C42 C43 1.402(4)
C42 H42 0.9500
C43 C44 1.388(4)
C43 H43 0.9500
C44 C45 1.391(4)
C44 H44 0.9500
C45 C46 1.389(4)
C45 H45 0.9500
C46 H46 0.9500
C47 C48 1.391(3)
C47 C52 1.400(3)
C47 P2 1.839(2)
C48 C49 1.389(4)
C48 H48 0.9500
C49 C50 1.390(4)
C49 H49 0.9500
C50 C51 1.394(4)
C50 H50 0.9500
C51 C52 1.391(4)
C51 H51 0.9500
C52 H52 0.9500
C53 O6 1.154(3)
C53 Ru1 1.871(3)
P1 Ru1 2.3398(6)
P2 Ru1 2.3458(6)

loop_
_geom_torsion_atom_site_label_1
_geom_torsion_atom_site_label_2
_geom_torsion_atom_site_label_3
_geom_torsion_atom_site_label_4
_geom_torsion
O1 C1 C2 C3 166.7(2)
C8 C1 C2 C3 -15.2(2)
Ru1 C1 C2 C3 -64.16(15)
O1 C1 C2 C9 6.9(3)
C8 C1 C2 C9 -175.0(2)
Ru1 C1 C2 C9 136.0(2)
O1 C1 C2 Ru1 -129.1(2)
C8 C1 C2 Ru1 48.99(15)
C9 C2 C3 C7 167.8(2)
C1 C2 C3 C7 9.5(2)
Ru1 C2 C3 C7 -62.42(15)
C9 C2 C3 C4 3.1(4)
C1 C2 C3 C4 -155.1(3)
Ru1 C2 C3 C4 132.9(3)
C9 C2 C3 Ru1 -129.8(2)
C1 C2 C3 Ru1 71.95(15)
C7 C3 C4 C5 8.5(2)
C2 C3 C4 C5 172.8(2)
Ru1 C3 C4 C5 -73.8(2)
C3 C4 C5 C18 108.0(2)
C3 C4 C5 C15 -136.3(2)
C3 C4 C5 C6 -15.5(2)
C18 C5 C6 C7 -106.3(2)
C15 C5 C6 C7 137.9(2)
C4 C5 C6 C7 16.7(2)
C2 C3 C7 C8 0.2(2)
C4 C3 C7 C8 169.30(19)
Ru1 C3 C7 C8 -64.40(16)
C2 C3 C7 C6 -166.82(19)
C4 C3 C7 C6 2.2(3)
Ru1 C3 C7 C6 128.54(18)
C2 C3 C7 Ru1 64.64(15)
C4 C3 C7 Ru1 -126.30(18)
C5 C6 C7 C3 -12.0(2)
C5 C6 C7 C8 -174.3(3)
C5 C6 C7 Ru1 72.8(2)
C3 C7 C8 C21 -174.6(2)
C6 C7 C8 C21 -12.2(4)
Ru1 C7 C8 C21 122.0(2)
C3 C7 C8 C1 -9.9(2)
C6 C7 C8 C1 152.5(3)
Ru1 C7 C8 C1 -73.32(15)
C3 C7 C8 Ru1 63.43(15)
C6 C7 C8 Ru1 -134.1(3)
O1 C1 C8 C7 -166.8(2)
C2 C1 C8 C7 15.2(2)
Ru1 C1 C8 C7 64.71(14)
O1 C1 C8 C21 -2.4(4)
C2 C1 C8 C21 179.6(2)
Ru1 C1 C8 C21 -130.9(2)
O1 C1 C8 Ru1 128.5(2)
C2 C1 C8 Ru1 -49.52(15)
C3 C2 C9 C14 154.5(2)
C1 C2 C9 C14 -50.2(3)
Ru1 C2 C9 C14 58.1(3)
C3 C2 C9 C10 -27.3(4)
C1 C2 C9 C10 128.0(2)
Ru1 C2 C9 C10 -123.7(2)
C14 C9 C10 C11 -1.0(4)
C2 C9 C10 C11 -179.3(2)
C9 C10 C11 C12 -0.6(4)
C10 C11 C12 C13 1.0(4)
C11 C12 C13 C14 0.1(4)
C12 C13 C14 C9 -1.7(4)
C10 C9 C14 C13 2.1(4)
C2 C9 C14 C13 -179.6(2)
C18 C5 C15 O2 2.6(3)
C6 C5 C15 O2 123.6(3)
C4 C5 C15 O2 -117.8(3)
C18 C5 C15 O3 -177.1(2)
C6 C5 C15 O3 -56.1(3)
C4 C5 C15 O3 62.6(3)
C15 C5 C18 O4 -92.1(3)
C6 C5 C18 O4 148.2(3)
C4 C5 C18 O4 27.9(3)
C15 C5 C18 O5 85.1(2)
C6 C5 C18 O5 -34.6(3)
C4 C5 C18 O5 -154.9(2)
C7 C8 C21 C22 -23.7(3)
C1 C8 C21 C22 174.7(2)
Ru1 C8 C21 C22 65.4(3)
C7 C8 C21 C26 156.7(2)
C1 C8 C21 C26 -4.9(4)
Ru1 C8 C21 C26 -114.2(2)
C26 C21 C22 C23 -0.8(4)
C8 C21 C22 C23 179.6(2)
C21 C22 C23 C24 0.8(4)
C22 C23 C24 C25 -0.3(4)
C23 C24 C25 C26 -0.1(4)
C24 C25 C26 C21 0.1(4)
C22 C21 C26 C25 0.4(3)
C8 C21 C26 C25 179.9(2)
C32 C27 C28 C29 1.2(4)
P1 C27 C28 C29 -176.6(2)
C27 C28 C29 C30 -1.0(4)
C28 C29 C30 C31 0.2(4)
C29 C30 C31 C32 0.4(4)
C30 C31 C32 C27 -0.2(4)
C28 C27 C32 C31 -0.6(4)
P1 C27 C32 C31 177.2(2)
C38 C33 C34 C35 0.5(4)
P1 C33 C34 C35 -177.28(19)
C33 C34 C35 C36 0.7(4)
C34 C35 C36 C37 -1.2(4)
C35 C36 C37 C38 0.5(4)
C36 C37 C38 C33 0.6(4)
C34 C33 C38 C37 -1.1(4)
P1 C33 C38 C37 176.52(19)
P1 C39 C40 P2 54.63(18)
C46 C41 C42 C43 -1.1(4)
P2 C41 C42 C43 173.4(2)
C41 C42 C43 C44 0.8(4)
C42 C43 C44 C45 0.7(4)
C43 C44 C45 C46 -1.9(4)
C44 C45 C46 C41 1.6(4)
C42 C41 C46 C45 0.0(4)
P2 C41 C46 C45 -174.72(19)
C52 C47 C48 C49 2.0(4)
P2 C47 C48 C49 -176.27(18)
C47 C48 C49 C50 -2.0(4)
C48 C49 C50 C51 0.9(4)
C49 C50 C51 C52 0.2(4)
C50 C51 C52 C47 -0.3(4)
C48 C47 C52 C51 -0.8(4)
P2 C47 C52 C51 177.40(19)
O2 C15 O3 C16 -1.9(4)
C5 C15 O3 C16 177.7(2)
C17 C16 O3 C15 -175.6(2)
O4 C18 O5 C19 4.5(4)
C5 C18 O5 C19 -172.7(2)
C20 C19 O5 C18 -143.1(3)
C34 C33 P1 C39 55.1(2)
C38 C33 P1 C39 -122.5(2)
C34 C33 P1 C27 161.43(19)
C38 C33 P1 C27 -16.2(2)
C34 C33 P1 Ru1 -64.2(2)
C38 C33 P1 Ru1 118.18(19)
C40 C39 P1 C33 -176.19(16)
C40 C39 P1 C27 77.90(17)
C40 C39 P1 Ru1 -46.82(16)
C28 C27 P1 C33 82.6(2)
C32 C27 P1 C33 -95.2(2)
C28 C27 P1 C39 -171.4(2)
C32 C27 P1 C39 10.9(2)
C28 C27 P1 Ru1 -54.2(2)
C32 C27 P1 Ru1 128.07(19)
C42 C41 P2 C47 -110.2(2)
C46 C41 P2 C47 64.3(2)
C42 C41 P2 C40 144.8(2)
C46 C41 P2 C40 -40.7(2)
C42 C41 P2 Ru1 24.7(2)
C46 C41 P2 Ru1 -160.73(17)
C48 C47 P2 C41 50.7(2)
C52 C47 P2 C41 -127.5(2)
C48 C47 P2 C40 157.24(19)
C52 C47 P2 C40 -21.0(2)
C48 C47 P2 Ru1 -81.3(2)
C52 C47 P2 Ru1 100.50(19)
C39 C40 P2 C41 -165.42(16)
C39 C40 P2 C47 92.82(17)
C39 C40 P2 Ru1 -38.52(17)
